data_1528458
loop_
_publ_author_name
'Dyke, M.'
'Sass, R.L.'

_publ_section_title
;
 The Crystal Structure of Strontium Bromide Monohydrate
;
_journal_name_full 'Journal of Physical Chemistry'
_journal_page_first 3259
_journal_page_last 3262
_journal_volume 68
_journal_year 1964
_chemical_formula_sum 'Br2 H2 O Sr'
_chemical_name_systematic 'Sr Br2 H2 O'
_space_group_IT_number 62
_symmetry_space_group_name_Hall '-P 2ac 2n'
_symmetry_space_group_name_H-M 'P n m a'
_cell_angle_alpha 90
_cell_angle_beta 90
_cell_angle_gamma 90
_cell_formula_units_Z 4
_cell_length_a 11.38
_cell_length_b 4.28
_cell_length_c 9.19
_cell_volume 447.612
_citation_journal_id_ASTM JPCHAX
_cod_data_source_file Dyke_JPCHAX_1964_401.cif
_cod_data_source_block H2Br2O1Sr1
_cod_original_cell_volume 447.6118
_cod_original_formula_sum 'H2 Br2 O1 Sr1'
_cod_database_code 1528458

loop_
_symmetry_equiv_pos_as_xyz
x,y,z
-x+1/2,-y,z+1/2
x+1/2,-y+1/2,-z+1/2
-x,y+1/2,-z
-x,-y,-z
x-1/2,y,-z-1/2
-x-1/2,y-1/2,z-1/2
x,-y-1/2,z

loop_
_atom_site_label
_atom_site_type_symbol
_atom_site_fract_x
_atom_site_fract_y
_atom_site_fract_z
_atom_site_occupancy
_atom_site_U_iso_or_equiv
_atom_site_attached_hydrogens
Sr1 Sr+2 0.3094 0.25 0.3845 1 0.0 0
Br2 Br-1 0.615 0.25 0.8456 1 0.0 0
O1 O-2 0.325 0.25 0.879 1 0.0 2
Br1 Br-1 0.1019 0.25 0.1143 1 0.0 0
